data_7004863
loop_
_publ_author_name
'Charmant, Jonathan P. H.'
'Fan, Cheng'
'Norman, Nicholas C.'
'Pringle, Paul G.'

_publ_section_title
;
 Synthesis and reactivity of dichloroboryl complexes of platinum(II).
;
_journal_issue 1
_journal_name_full 'Dalton transactions (Cambridge, England : 2003)'
_journal_page_first 114
_journal_page_last 123
_journal_paper_doi 10.1039/b612039n
_journal_year 2007
_chemical_formula_moiety 'C52 H52 Cl2 P4 Pt2, 2(B Cl4)'
_chemical_formula_sum 'C52 H52 B2 Cl10 P4 Pt2'
_chemical_formula_weight 1567.12
_space_group_IT_number 2
_symmetry_cell_setting triclinic
_symmetry_space_group_name_Hall '-P 1'
_symmetry_space_group_name_H-M 'P -1'
_atom_sites_solution_hydrogens geom
_atom_sites_solution_primary direct
_atom_sites_solution_secondary difmap
_audit_creation_method SHELXL-97
_cell_angle_alpha 84.45(3)
_cell_angle_beta 79.32(3)
_cell_angle_gamma 85.85(3)
_cell_formula_units_Z 1
_cell_length_a 9.896(2)
_cell_length_b 11.707(2)
_cell_length_c 12.654(3)
_cell_measurement_reflns_used 4932
_cell_measurement_temperature 100(2)
_cell_measurement_theta_max 27.11
_cell_measurement_theta_min 2.42
_cell_volume 1431.6(5)
_computing_cell_refinement 'SAINT (Bruker, 2001)'
_computing_data_collection 'SMART (Bruker, 2001)'
_computing_data_reduction 'SHELXTL (Bruker, 2001)'
_computing_molecular_graphics 'SHELXTL (Bruker, 2001)'
_computing_publication_material 'SHELXTL (Bruker, 2001)'
_computing_structure_refinement 'SHELXL-97 (Sheldrick, 1997)'
_computing_structure_solution 'SHELXS-97 (Sheldrick, 1990)'
_diffrn_ambient_temperature 100(2)
_diffrn_detector_area_resol_mean 8.5
_diffrn_measured_fraction_theta_full 0.995
_diffrn_measured_fraction_theta_max 0.995
_diffrn_measurement_device_type 'CCD area detector'
_diffrn_measurement_method 'Frames, each covering 0.3 \% in \w'
_diffrn_radiation_monochromator graphite
_diffrn_radiation_source 'fine-focus sealed tube'
_diffrn_radiation_type MoK\a
_diffrn_radiation_wavelength 0.71073
_diffrn_reflns_av_R_equivalents 0.0334
_diffrn_reflns_av_sigmaI/netI 0.0466
_diffrn_reflns_limit_h_max 12
_diffrn_reflns_limit_h_min -12
_diffrn_reflns_limit_k_max 15
_diffrn_reflns_limit_k_min -14
_diffrn_reflns_limit_l_max 16
_diffrn_reflns_limit_l_min -16
_diffrn_reflns_number 16377
_diffrn_reflns_theta_full 27.48
_diffrn_reflns_theta_max 27.48
_diffrn_reflns_theta_min 2.10
_diffrn_standards_decay_% 0
_exptl_absorpt_coefficient_mu 5.495
_exptl_absorpt_correction_T_max 0.55
_exptl_absorpt_correction_T_min 0.27
_exptl_absorpt_correction_type multi-scan
_exptl_absorpt_process_details 'SADABS V2.1 (Bruker-AXS, 2001)'
_exptl_crystal_colour colourless
_exptl_crystal_density_diffrn 1.818
_exptl_crystal_density_method none
_exptl_crystal_description block
_exptl_crystal_F_000 760
_exptl_crystal_size_max 0.24
_exptl_crystal_size_mid 0.20
_exptl_crystal_size_min 0.11
_refine_diff_density_max 7.111
_refine_diff_density_min -2.684
_refine_diff_density_rms 0.200
_refine_ls_extinction_method none
_refine_ls_goodness_of_fit_ref 0.886
_refine_ls_hydrogen_treatment constr
_refine_ls_matrix_type full
_refine_ls_number_parameters 345
_refine_ls_number_reflns 6541
_refine_ls_number_restraints 48
_refine_ls_restrained_S_all 0.901
_refine_ls_R_factor_all 0.0694
_refine_ls_R_factor_gt 0.0612
_refine_ls_shift/su_max 0.001
_refine_ls_shift/su_mean 0.000
_refine_ls_structure_factor_coef Fsqd
_refine_ls_weighting_details 'calc w=1/[\s^2^(Fo^2^)+(0.0545P)^2^+38.8769P] where P=(Fo^2^+2Fc^2^)/3'
_refine_ls_weighting_scheme calc
_refine_ls_wR_factor_gt 0.1365
_refine_ls_wR_factor_ref 0.1420
_reflns_number_gt 5872
_reflns_number_total 6541
_reflns_threshold_expression >2sigma(I)
_cod_data_source_file b612039n.txt
_cod_data_source_block '[Pt2(mu-Cl)2(PMePh2)4][BCl4]2'
_cod_depositor_comments
;
The following automatic conversions were performed:
'_symmetry_cell_setting' value 'Triclinic' changed to 'triclinic'
according to '/home/saulius/struct/CIF-dictionaries/cif_core.dic'
dictionary named 'cif_core.dic' version 2.4.1 from 2010-06-29.

Automatic conversion script
Id: cif_fix_enum 1527 2010-12-29 10:47:43Z saulius 
;
_cod_database_code 7004863

loop_
_symmetry_equiv_pos_as_xyz
'x, y, z'
'-x, -y, -z'

loop_
_atom_site_label
_atom_site_type_symbol
_atom_site_fract_x
_atom_site_fract_y
_atom_site_fract_z
_atom_site_U_iso_or_equiv
_atom_site_adp_type
_atom_site_occupancy
_atom_site_symmetry_multiplicity
_atom_site_calc_flag
_atom_site_refinement_flags
_atom_site_disorder_assembly
_atom_site_disorder_group
C1 C 0.3356(9) 0.8043(8) 0.8032(8) 0.033(2) Uani 1 1 d . . .
C2 C 0.3167(10) 0.8382(9) 0.9085(10) 0.045(3) Uani 1 1 d . . .
H2 H 0.3729 0.8031 0.9572 0.055 Uiso 1 1 calc R . .
C3 C 0.2168(14) 0.9228(12) 0.9420(16) 0.079(6) Uani 1 1 d . . .
H3 H 0.2046 0.9456 1.0134 0.094 Uiso 1 1 calc R . .
C4 C 0.1335(14) 0.9747(11) 0.870(2) 0.091(7) Uani 1 1 d . . .
H4 H 0.0656 1.0335 0.8919 0.110 Uiso 1 1 calc R . .
C5 C 0.1515(12) 0.9395(11) 0.7684(17) 0.076(5) Uani 1 1 d . . .
H5 H 0.0939 0.9737 0.7205 0.091 Uiso 1 1 calc R . .
C6 C 0.2504(10) 0.8560(9) 0.7330(12) 0.049(3) Uani 1 1 d . . .
H6 H 0.2607 0.8336 0.6616 0.059 Uiso 1 1 calc R . .
C7 C 0.5734(9) 0.7484(8) 0.6395(6) 0.0244(17) Uani 1 1 d . . .
C8 C 0.5783(9) 0.8646(8) 0.6103(7) 0.0260(18) Uani 1 1 d . . .
H8 H 0.5234 0.9181 0.6542 0.031 Uiso 1 1 calc R . .
C9 C 0.6649(10) 0.9028(9) 0.5155(8) 0.036(2) Uani 1 1 d . . .
H9 H 0.6696 0.9829 0.4952 0.043 Uiso 1 1 calc R . .
C10 C 0.7433(12) 0.8259(10) 0.4512(8) 0.042(2) Uani 1 1 d . . .
H10 H 0.8024 0.8527 0.3869 0.051 Uiso 1 1 calc R . .
C11 C 0.7361(10) 0.7092(10) 0.4802(7) 0.037(2) Uani 1 1 d . . .
H11 H 0.7888 0.6562 0.4344 0.044 Uiso 1 1 calc R . .
C12 C 0.6536(10) 0.6688(9) 0.5745(7) 0.031(2) Uani 1 1 d . . .
H12 H 0.6511 0.5887 0.5951 0.038 Uiso 1 1 calc R . .
C13 C 0.3680(10) 0.5873(8) 0.7088(8) 0.034(2) Uani 1 1 d . . .
H13A H 0.2910 0.5620 0.7646 0.052 Uiso 1 1 calc R . .
H13B H 0.4303 0.5209 0.6885 0.052 Uiso 1 1 calc R . .
H13C H 0.3326 0.6228 0.6453 0.052 Uiso 1 1 calc R . .
C14 C 0.8307(9) 0.7067(8) 0.9775(7) 0.0277(18) Uani 1 1 d . . .
C15 C 0.9694(10) 0.6766(11) 0.9660(9) 0.046(3) Uani 1 1 d . . .
H15 H 1.0204 0.6582 0.8979 0.055 Uiso 1 1 calc R . .
C16 C 1.0349(13) 0.6734(13) 1.0553(11) 0.064(4) Uani 1 1 d . . .
H16 H 1.1306 0.6528 1.0475 0.076 Uiso 1 1 calc R . .
C17 C 0.9625(15) 0.6995(10) 1.1531(10) 0.056(4) Uani 1 1 d . . .
H17 H 1.0085 0.6982 1.2128 0.067 Uiso 1 1 calc R . .
C18 C 0.8244(15) 0.7275(11) 1.1661(10) 0.058(4) Uani 1 1 d . . .
H18 H 0.7742 0.7448 1.2348 0.069 Uiso 1 1 calc R . .
C19 C 0.7571(13) 0.7306(11) 1.0776(9) 0.051(3) Uani 1 1 d . . .
H19 H 0.6609 0.7492 1.0864 0.061 Uiso 1 1 calc R . .
C20 C 0.8601(9) 0.6900(9) 0.7484(7) 0.032(2) Uani 1 1 d . . .
C21 C 0.9192(11) 0.7762(11) 0.6754(8) 0.043(3) Uani 1 1 d . . .
H21 H 0.8930 0.8546 0.6855 0.052 Uiso 1 1 calc R . .
C22 C 1.0176(12) 0.7466(15) 0.5868(8) 0.056(4) Uani 1 1 d . . .
H22 H 1.0588 0.8057 0.5370 0.067 Uiso 1 1 calc R . .
C23 C 1.0555(11) 0.6357(16) 0.5705(9) 0.061(4) Uani 1 1 d . . .
H23 H 1.1230 0.6169 0.5100 0.073 Uiso 1 1 calc R . .
C24 C 0.9952(14) 0.5501(14) 0.6425(10) 0.066(4) Uani 1 1 d . . .
H24 H 1.0219 0.4720 0.6311 0.079 Uiso 1 1 calc R . .
C25 C 0.8959(12) 0.5759(10) 0.7317(9) 0.046(3) Uani 1 1 d . . .
H25 H 0.8537 0.5162 0.7801 0.055 Uiso 1 1 calc R . .
C26 C 0.6892(11) 0.8717(9) 0.8575(8) 0.037(2) Uani 1 1 d . . .
H26A H 0.7719 0.9152 0.8501 0.056 Uiso 1 1 calc R . .
H26B H 0.6249 0.8906 0.9230 0.056 Uiso 1 1 calc R . .
H26C H 0.6450 0.8919 0.7945 0.056 Uiso 1 1 calc R . .
Cl1 Cl 0.6410(4) 0.5001(4) 1.0440(3) 0.0944(17) Uani 1 1 d . . .
P1 P 0.4609(2) 0.69122(19) 0.76047(18) 0.0230(4) Uani 1 1 d . . .
P2 P 0.7364(2) 0.7204(2) 0.86636(18) 0.0247(4) Uani 1 1 d . . .
Pt1 Pt 0.55618(3) 0.60899(3) 0.89908(3) 0.02680(12) Uani 1 1 d . . .
B1 B 0.3372(13) 0.7868(10) 0.2877(8) 0.035(2) Uani 1 1 d . . .
Cl2 Cl 0.1678(3) 0.8672(2) 0.3064(2) 0.0468(6) Uani 1 1 d D A .
Cl3 Cl 0.4496(13) 0.8621(10) 0.1890(11) 0.199(11) Uani 0.50 1 d PDU A 1
Cl3' Cl 0.4802(7) 0.8839(6) 0.2280(9) 0.068(3) Uani 0.50 1 d PDU A 2
Cl4 Cl 0.3890(8) 0.7795(8) 0.4157(7) 0.065(2) Uani 0.50 1 d PDU A 1
Cl4' Cl 0.3805(7) 0.7041(8) 0.4122(5) 0.069(3) Uani 0.50 1 d PDU A 2
Cl5 Cl 0.3087(13) 0.6491(7) 0.2536(11) 0.139(7) Uani 0.50 1 d PDU A 1
Cl5' Cl 0.3472(6) 0.6738(7) 0.1862(5) 0.0489(18) Uani 0.50 1 d PDU A 2

loop_
_atom_site_aniso_label
_atom_site_aniso_U_11
_atom_site_aniso_U_22
_atom_site_aniso_U_33
_atom_site_aniso_U_23
_atom_site_aniso_U_13
_atom_site_aniso_U_12
C1 0.020(4) 0.026(4) 0.050(6) -0.003(4) -0.002(4) 0.000(3)
C2 0.025(5) 0.036(6) 0.072(8) -0.021(5) 0.010(5) -0.004(4)
C3 0.041(7) 0.046(7) 0.137(15) -0.045(9) 0.038(8) -0.015(6)
C4 0.029(7) 0.026(6) 0.20(2) -0.009(9) 0.034(10) 0.007(5)
C5 0.027(6) 0.035(7) 0.149(16) 0.032(9) 0.002(8) 0.003(5)
C6 0.023(5) 0.035(6) 0.086(9) 0.020(6) -0.013(5) 0.002(4)
C7 0.023(4) 0.038(5) 0.013(3) -0.001(3) -0.009(3) 0.001(3)
C8 0.030(4) 0.028(4) 0.019(4) 0.004(3) -0.010(3) 0.011(3)
C9 0.033(5) 0.039(5) 0.036(5) 0.001(4) -0.010(4) 0.006(4)
C10 0.046(6) 0.054(7) 0.024(5) 0.003(4) -0.006(4) 0.003(5)
C11 0.032(5) 0.058(7) 0.020(4) -0.013(4) -0.005(4) 0.010(4)
C12 0.032(5) 0.038(5) 0.028(4) -0.003(4) -0.018(4) 0.008(4)
C13 0.035(5) 0.036(5) 0.038(5) -0.006(4) -0.017(4) -0.010(4)
C14 0.029(4) 0.028(4) 0.031(4) -0.002(4) -0.018(4) -0.007(4)
C15 0.026(5) 0.073(8) 0.040(6) 0.018(5) -0.015(4) -0.016(5)
C16 0.039(6) 0.096(10) 0.061(8) 0.039(7) -0.036(6) -0.030(7)
C17 0.084(9) 0.043(6) 0.057(8) 0.017(5) -0.053(7) -0.025(6)
C18 0.086(10) 0.056(7) 0.045(7) -0.026(6) -0.043(7) 0.020(7)
C19 0.058(7) 0.064(8) 0.038(6) -0.027(5) -0.026(5) 0.025(6)
C20 0.023(4) 0.050(6) 0.025(4) -0.006(4) -0.008(3) -0.005(4)
C21 0.044(6) 0.065(7) 0.025(5) 0.002(5) -0.015(4) -0.016(5)
C22 0.038(6) 0.112(12) 0.020(5) -0.006(6) -0.005(4) -0.021(7)
C23 0.024(5) 0.135(14) 0.022(5) -0.008(7) -0.005(4) 0.011(7)
C24 0.058(8) 0.092(11) 0.043(7) -0.017(7) -0.011(6) 0.046(8)
C25 0.043(6) 0.051(7) 0.037(6) 0.000(5) 0.001(5) 0.014(5)
C26 0.046(6) 0.037(5) 0.034(5) -0.008(4) -0.017(4) -0.008(4)
Cl1 0.069(2) 0.135(3) 0.087(3) 0.087(3) -0.057(2) -0.073(2)
P1 0.0196(10) 0.0240(11) 0.0276(11) -0.0046(8) -0.0106(8) 0.0029(8)
P2 0.0216(10) 0.0323(12) 0.0232(10) -0.0044(9) -0.0104(8) -0.0018(9)
Pt1 0.02076(17) 0.0365(2) 0.02548(17) 0.00543(13) -0.01199(12) -0.00751(12)
B1 0.053(7) 0.031(5) 0.022(5) -0.001(4) -0.011(5) -0.009(5)
Cl2 0.0377(14) 0.0471(15) 0.0524(16) 0.0043(12) -0.0030(11) -0.0055(11)
Cl3 0.194(15) 0.090(9) 0.198(15) 0.094(9) 0.168(13) 0.094(9)
Cl3' 0.027(3) 0.022(3) 0.144(8) -0.038(4) 0.035(4) -0.014(2)
Cl4 0.058(4) 0.091(6) 0.059(4) -0.012(4) -0.040(3) 0.010(4)
Cl4' 0.038(3) 0.126(7) 0.038(3) 0.035(5) -0.014(3) 0.004(4)
Cl5 0.195(14) 0.053(5) 0.226(15) -0.081(8) -0.174(13) 0.068(7)
Cl5' 0.031(3) 0.068(4) 0.057(4) -0.037(3) -0.013(3) -0.004(3)

loop_
_atom_type_symbol
_atom_type_description
_atom_type_scat_dispersion_real
_atom_type_scat_dispersion_imag
_atom_type_scat_source
C C 0.0033 0.0016 'International Tables Vol C Tables 4.2.6.8 and 6.1.1.4'
H H 0.0000 0.0000 'International Tables Vol C Tables 4.2.6.8 and 6.1.1.4'
B B 0.0013 0.0007 'International Tables Vol C Tables 4.2.6.8 and 6.1.1.4'
Cl Cl 0.1484 0.1585 'International Tables Vol C Tables 4.2.6.8 and 6.1.1.4'
Pt Pt -1.7033 8.3905 'International Tables Vol C Tables 4.2.6.8 and 6.1.1.4'
P P 0.1023 0.0942 'International Tables Vol C Tables 4.2.6.8 and 6.1.1.4'

loop_
_geom_angle_atom_site_label_1
_geom_angle_atom_site_label_2
_geom_angle_atom_site_label_3
_geom_angle
_geom_angle_site_symmetry_1
_geom_angle_site_symmetry_3
_geom_angle_publ_flag
C6 C1 C2 118.9(10) . . ?
C6 C1 P1 120.2(9) . . ?
C2 C1 P1 120.8(8) . . ?
C3 C2 C1 120.5(14) . . ?
C3 C2 H2 119.8 . . ?
C1 C2 H2 119.8 . . ?
C4 C3 C2 119.8(16) . . ?
C4 C3 H3 120.1 . . ?
C2 C3 H3 120.1 . . ?
C5 C4 C3 119.1(12) . . ?
C5 C4 H4 120.5 . . ?
C3 C4 H4 120.5 . . ?
C4 C5 C6 122.3(15) . . ?
C4 C5 H5 118.9 . . ?
C6 C5 H5 118.9 . . ?
C5 C6 C1 119.5(14) . . ?
C5 C6 H6 120.3 . . ?
C1 C6 H6 120.3 . . ?
C8 C7 C12 120.7(8) . . ?
C8 C7 P1 122.0(7) . . ?
C12 C7 P1 117.3(7) . . ?
C7 C8 C9 119.2(8) . . ?
C7 C8 H8 120.4 . . ?
C9 C8 H8 120.4 . . ?
C10 C9 C8 120.7(10) . . ?
C10 C9 H9 119.7 . . ?
C8 C9 H9 119.7 . . ?
C9 C10 C11 119.8(10) . . ?
C9 C10 H10 120.1 . . ?
C11 C10 H10 120.1 . . ?
C12 C11 C10 120.9(9) . . ?
C12 C11 H11 119.5 . . ?
C10 C11 H11 119.5 . . ?
C11 C12 C7 118.7(9) . . ?
C11 C12 H12 120.6 . . ?
C7 C12 H12 120.6 . . ?
P1 C13 H13A 109.5 . . ?
P1 C13 H13B 109.5 . . ?
H13A C13 H13B 109.5 . . ?
P1 C13 H13C 109.5 . . ?
H13A C13 H13C 109.5 . . ?
H13B C13 H13C 109.5 . . ?
C15 C14 C19 119.6(9) . . ?
C15 C14 P2 123.6(8) . . ?
C19 C14 P2 116.8(7) . . ?
C14 C15 C16 119.6(11) . . ?
C14 C15 H15 120.2 . . ?
C16 C15 H15 120.2 . . ?
C17 C16 C15 120.5(12) . . ?
C17 C16 H16 119.7 . . ?
C15 C16 H16 119.7 . . ?
C16 C17 C18 120.6(10) . . ?
C16 C17 H17 119.7 . . ?
C18 C17 H17 119.7 . . ?
C17 C18 C19 119.6(12) . . ?
C17 C18 H18 120.2 . . ?
C19 C18 H18 120.2 . . ?
C14 C19 C18 120.1(11) . . ?
C14 C19 H19 120.0 . . ?
C18 C19 H19 120.0 . . ?
C25 C20 C21 120.1(10) . . ?
C25 C20 P2 117.7(8) . . ?
C21 C20 P2 122.2(9) . . ?
C20 C21 C22 119.3(12) . . ?
C20 C21 H21 120.4 . . ?
C22 C21 H21 120.4 . . ?
C23 C22 C21 121.3(12) . . ?
C23 C22 H22 119.4 . . ?
C21 C22 H22 119.4 . . ?
C22 C23 C24 119.3(11) . . ?
C22 C23 H23 120.4 . . ?
C24 C23 H23 120.4 . . ?
C23 C24 C25 121.3(13) . . ?
C23 C24 H24 119.3 . . ?
C25 C24 H24 119.3 . . ?
C20 C25 C24 118.7(12) . . ?
C20 C25 H25 120.6 . . ?
C24 C25 H25 120.6 . . ?
P2 C26 H26A 109.5 . . ?
P2 C26 H26B 109.5 . . ?
H26A C26 H26B 109.5 . . ?
P2 C26 H26C 109.5 . . ?
H26A C26 H26C 109.5 . . ?
H26B C26 H26C 109.5 . . ?
Pt1 Cl1 Pt1 95.57(10) 2_667 . ?
C1 P1 C13 105.9(5) . . ?
C1 P1 C7 107.3(4) . . ?
C13 P1 C7 102.5(4) . . ?
C1 P1 Pt1 111.1(4) . . ?
C13 P1 Pt1 110.4(3) . . ?
C7 P1 Pt1 118.7(3) . . ?
C20 P2 C26 108.4(5) . . ?
C20 P2 C14 106.1(4) . . ?
C26 P2 C14 101.5(4) . . ?
C20 P2 Pt1 114.2(3) . . ?
C26 P2 Pt1 113.8(4) . . ?
C14 P2 Pt1 111.9(3) . . ?
P2 Pt1 P1 94.92(9) . . ?
P2 Pt1 Cl1 172.64(14) . 2_667 ?
P1 Pt1 Cl1 89.03(9) . 2_667 ?
P2 Pt1 Cl1 92.01(9) . . ?
P1 Pt1 Cl1 172.39(11) . . ?
Cl1 Pt1 Cl1 84.43(11) 2_667 . ?
Cl5 B1 Cl4 111.3(7) . . ?
Cl5 B1 Cl2 106.5(7) . . ?
Cl4 B1 Cl2 104.9(6) . . ?
Cl5 B1 Cl3 113.3(8) . . ?
Cl4 B1 Cl3 111.7(9) . . ?
Cl2 B1 Cl3 108.6(7) . . ?
Cl2 B1 Cl4' 115.0(6) . . ?
Cl2 B1 Cl3' 111.4(6) . . ?
Cl4' B1 Cl3' 109.1(7) . . ?
Cl2 B1 Cl5' 111.4(6) . . ?
Cl4' B1 Cl5' 104.6(7) . . ?
Cl3' B1 Cl5' 104.7(6) . . ?

loop_
_geom_bond_atom_site_label_1
_geom_bond_atom_site_label_2
_geom_bond_distance
_geom_bond_site_symmetry_2
_geom_bond_publ_flag
C1 C6 1.402(14) . ?
C1 C2 1.403(16) . ?
C1 P1 1.798(9) . ?
C2 C3 1.386(16) . ?
C2 H2 0.9500 . ?
C3 C4 1.41(3) . ?
C3 H3 0.9500 . ?
C4 C5 1.36(3) . ?
C4 H4 0.9500 . ?
C5 C6 1.377(18) . ?
C5 H5 0.9500 . ?
C6 H6 0.9500 . ?
C7 C8 1.376(12) . ?
C7 C12 1.405(13) . ?
C7 P1 1.819(9) . ?
C8 C9 1.394(13) . ?
C8 H8 0.9500 . ?
C9 C10 1.372(15) . ?
C9 H9 0.9500 . ?
C10 C11 1.383(16) . ?
C10 H10 0.9500 . ?
C11 C12 1.378(14) . ?
C11 H11 0.9500 . ?
C12 H12 0.9500 . ?
C13 P1 1.815(9) . ?
C13 H13A 0.9800 . ?
C13 H13B 0.9800 . ?
C13 H13C 0.9800 . ?
C14 C15 1.377(14) . ?
C14 C19 1.382(14) . ?
C14 P2 1.815(8) . ?
C15 C16 1.399(15) . ?
C15 H15 0.9500 . ?
C16 C17 1.36(2) . ?
C16 H16 0.9500 . ?
C17 C18 1.366(19) . ?
C17 H17 0.9500 . ?
C18 C19 1.402(14) . ?
C18 H18 0.9500 . ?
C19 H19 0.9500 . ?
C20 C25 1.383(15) . ?
C20 C21 1.386(14) . ?
C20 P2 1.793(10) . ?
C21 C22 1.395(16) . ?
C21 H21 0.9500 . ?
C22 C23 1.35(2) . ?
C22 H22 0.9500 . ?
C23 C24 1.38(2) . ?
C23 H23 0.9500 . ?
C24 C25 1.393(16) . ?
C24 H24 0.9500 . ?
C25 H25 0.9500 . ?
C26 P2 1.797(10) . ?
C26 H26A 0.9800 . ?
C26 H26B 0.9800 . ?
C26 H26C 0.9800 . ?
Cl1 Pt1 2.371(3) 2_667 ?
Cl1 Pt1 2.378(3) . ?
P1 Pt1 2.246(2) . ?
P2 Pt1 2.239(2) . ?
Pt1 Cl1 2.371(3) 2_667 ?
B1 Cl5 1.764(13) . ?
B1 Cl4 1.779(12) . ?
B1 Cl2 1.849(13) . ?
B1 Cl3 1.730(14) . ?
B1 Cl4' 1.870(12) . ?
B1 Cl3' 1.881(13) . ?
B1 Cl5' 1.916(12) . ?

loop_
_geom_torsion_atom_site_label_1
_geom_torsion_atom_site_label_2
_geom_torsion_atom_site_label_3
_geom_torsion_atom_site_label_4
_geom_torsion
_geom_torsion_site_symmetry_1
_geom_torsion_site_symmetry_2
_geom_torsion_site_symmetry_3
_geom_torsion_site_symmetry_4
_geom_torsion_publ_flag
C6 C1 C2 C3 -1.0(15) . . . . ?
P1 C1 C2 C3 -177.8(8) . . . . ?
C1 C2 C3 C4 0.1(17) . . . . ?
C2 C3 C4 C5 0.9(19) . . . . ?
C3 C4 C5 C6 -1(2) . . . . ?
C4 C5 C6 C1 0.4(18) . . . . ?
C2 C1 C6 C5 0.7(15) . . . . ?
P1 C1 C6 C5 177.6(8) . . . . ?
C12 C7 C8 C9 -0.4(12) . . . . ?
P1 C7 C8 C9 -178.8(7) . . . . ?
C7 C8 C9 C10 0.7(14) . . . . ?
C8 C9 C10 C11 0.4(15) . . . . ?
C9 C10 C11 C12 -1.7(15) . . . . ?
C10 C11 C12 C7 1.9(14) . . . . ?
C8 C7 C12 C11 -0.9(12) . . . . ?
P1 C7 C12 C11 177.6(7) . . . . ?
C19 C14 C15 C16 -1.5(17) . . . . ?
P2 C14 C15 C16 177.0(9) . . . . ?
C14 C15 C16 C17 0.1(19) . . . . ?
C15 C16 C17 C18 1(2) . . . . ?
C16 C17 C18 C19 -1(2) . . . . ?
C15 C14 C19 C18 1.8(18) . . . . ?
P2 C14 C19 C18 -176.8(10) . . . . ?
C17 C18 C19 C14 -1(2) . . . . ?
C25 C20 C21 C22 -1.7(14) . . . . ?
P2 C20 C21 C22 178.3(8) . . . . ?
C20 C21 C22 C23 0.5(16) . . . . ?
C21 C22 C23 C24 0.3(17) . . . . ?
C22 C23 C24 C25 0.1(19) . . . . ?
C21 C20 C25 C24 2.1(16) . . . . ?
P2 C20 C25 C24 -177.9(9) . . . . ?
C23 C24 C25 C20 -1.3(19) . . . . ?
C6 C1 P1 C13 -51.2(9) . . . . ?
C2 C1 P1 C13 125.6(8) . . . . ?
C6 C1 P1 C7 57.7(9) . . . . ?
C2 C1 P1 C7 -125.5(8) . . . . ?
C6 C1 P1 Pt1 -171.1(7) . . . . ?
C2 C1 P1 Pt1 5.7(9) . . . . ?
C8 C7 P1 C1 16.0(8) . . . . ?
C12 C7 P1 C1 -162.4(7) . . . . ?
C8 C7 P1 C13 127.3(7) . . . . ?
C12 C7 P1 C13 -51.2(7) . . . . ?
C8 C7 P1 Pt1 -110.8(7) . . . . ?
C12 C7 P1 Pt1 70.7(7) . . . . ?
C25 C20 P2 C26 -171.2(8) . . . . ?
C21 C20 P2 C26 8.8(9) . . . . ?
C25 C20 P2 C14 80.4(9) . . . . ?
C21 C20 P2 C14 -99.6(8) . . . . ?
C25 C20 P2 Pt1 -43.3(9) . . . . ?
C21 C20 P2 Pt1 136.7(7) . . . . ?
C15 C14 P2 C20 -0.9(10) . . . . ?
C19 C14 P2 C20 177.7(9) . . . . ?
C15 C14 P2 C26 -114.1(9) . . . . ?
C19 C14 P2 C26 64.5(9) . . . . ?
C15 C14 P2 Pt1 124.2(8) . . . . ?
C19 C14 P2 Pt1 -57.2(9) . . . . ?
C20 P2 Pt1 P1 -71.6(4) . . . . ?
C26 P2 Pt1 P1 53.5(4) . . . . ?
C14 P2 Pt1 P1 167.9(3) . . . . ?
C20 P2 Pt1 Cl1 105.3(4) . . . . ?
C26 P2 Pt1 Cl1 -129.6(4) . . . . ?
C14 P2 Pt1 Cl1 -15.3(4) . . . . ?
C1 P1 Pt1 P2 -93.7(3) . . . . ?
C13 P1 Pt1 P2 149.2(4) . . . . ?
C7 P1 Pt1 P2 31.3(3) . . . . ?
C1 P1 Pt1 Cl1 80.1(4) . . . 2_667 ?
C13 P1 Pt1 Cl1 -37.0(4) . . . 2_667 ?
C7 P1 Pt1 Cl1 -154.9(4) . . . 2_667 ?
Pt1 Cl1 Pt1 P2 173.55(17) 2_667 . . . ?
Pt1 Cl1 Pt1 Cl1 0.0 2_667 . . 2_667 ?
